data_1539772
loop_
_publ_author_name
'Chikdene, A.'
'Baudry, A.'
'Soubeyroux, J.L.'
'Boyer, P.'
'Miraglia, S.'
'Fruchart, D.'

_publ_section_title
;
 Neutron diffraction studies of Zr2 Ni H(D)x hydrides
;
_journal_name_full 'Zeitschrift fuer Physikalische Chemie (Frankfurt Am Main)'
_journal_page_first 219
_journal_page_last 224
_journal_volume 163
_journal_year 1989
_chemical_formula_sum 'Ni Zr2'
_space_group_IT_number 140
_symmetry_space_group_name_Hall '-I 4 2c'
_symmetry_space_group_name_H-M 'I 4/m c m'
_cell_angle_alpha 90
_cell_angle_beta 90
_cell_angle_gamma 90
_cell_formula_units_Z 4
_cell_length_a 6.4875
_cell_length_b 6.4875
_cell_length_c 5.2656
_cell_volume 221.617
_citation_journal_id_ASTM ZPCFAX
_cod_data_source_file Chikdene_ZPCFAX_1989_636.cif
_cod_data_source_block Ni1Zr2
_cod_original_cell_volume 221.6168
_cod_original_formula_sum 'Ni1 Zr2'
_cod_database_code 1539772

loop_
_symmetry_equiv_pos_as_xyz
x,y,z
-y,x,z
-x,-y,z
y,-x,z
x,-y,-z+1/2
y,x,-z+1/2
-x,y,-z+1/2
-y,-x,-z+1/2
-x,-y,-z
y,-x,-z
x,y,-z
-y,x,-z
-x,y,z-1/2
-y,-x,z-1/2
x,-y,z-1/2
y,x,z-1/2
x+1/2,y+1/2,z+1/2
-y+1/2,x+1/2,z+1/2
-x+1/2,-y+1/2,z+1/2
y+1/2,-x+1/2,z+1/2
x+1/2,-y+1/2,-z+1
y+1/2,x+1/2,-z+1
-x+1/2,y+1/2,-z+1
-y+1/2,-x+1/2,-z+1
-x+1/2,-y+1/2,-z+1/2
y+1/2,-x+1/2,-z+1/2
x+1/2,y+1/2,-z+1/2
-y+1/2,x+1/2,-z+1/2
-x+1/2,y+1/2,z
-y+1/2,-x+1/2,z
x+1/2,-y+1/2,z
y+1/2,x+1/2,z

loop_
_atom_site_label
_atom_site_type_symbol
_atom_site_fract_x
_atom_site_fract_y
_atom_site_fract_z
_atom_site_occupancy
_atom_site_U_iso_or_equiv
Zr1 Zr 0.1641 0.6641 0 1 0.0
Ni1 Ni 0 0 0.25 1 0.0
